data_1519871
loop_
_publ_author_name
'Davies, David B.'
'Kilic, A.'
'Besli, S.'
'Coles, Simon J.'
'Hursthouse, Michael B.'

_publ_section_title
;
 C6H4Cl4F8N3O2P3
;
_journal_name_full 'Crystal Structure Report Archive'
_journal_page_first 267
_journal_year 2007
_chemical_formula_sum 'C6 H4 Cl4 F8 N3 O2 P3'
_chemical_formula_weight 536.83
_space_group_IT_number 14
_symmetry_cell_setting monoclinic
_symmetry_space_group_name_Hall '-P 2ybc'
_symmetry_space_group_name_H-M 'P 1 21/c 1'
_atom_sites_solution_hydrogens geom
_atom_sites_solution_primary direct
_atom_sites_solution_secondary difmap
_cell_angle_alpha 90.00
_cell_angle_beta 96.177(3)
_cell_angle_gamma 90.00
_cell_formula_units_Z 4
_cell_length_a 6.0475(4)
_cell_length_b 27.1376(15)
_cell_length_c 10.4986(7)
_cell_measurement_reflns_used 2845
_cell_measurement_temperature 120(2)
_cell_measurement_theta_max 27.48
_cell_measurement_theta_min 2.91
_cell_volume 1712.97(19)
_computing_cell_refinement 'DENZO, COLLECT'
_computing_data_reduction 'DENZO, COLLECT'
_computing_molecular_graphics 'PLATON (Spek, 2003)'
_computing_structure_refinement 'SHELXL-97 (Sheldrick, 1997)'
_computing_structure_solution 'SHELXS-97 (Sheldrick, 1997)'
_diffrn_ambient_temperature 120(2)
_diffrn_detector_area_resol_mean 9.091
_diffrn_measured_fraction_theta_full 0.980
_diffrn_measured_fraction_theta_max 0.980
_diffrn_measurement_device_type 'Bruker-Nonius APEX2 Area Detector'
_diffrn_measurement_method '\f and \w scans'
_diffrn_radiation_monochromator graphite
_diffrn_radiation_source 'Bruker-Nonius FR591 rotating anode'
_diffrn_radiation_type MoK\a
_diffrn_radiation_wavelength 0.71073
_diffrn_reflns_av_R_equivalents 0.0523
_diffrn_reflns_av_sigmaI/netI 0.0441
_diffrn_reflns_limit_h_max 7
_diffrn_reflns_limit_h_min -7
_diffrn_reflns_limit_k_max 35
_diffrn_reflns_limit_k_min -35
_diffrn_reflns_limit_l_max 13
_diffrn_reflns_limit_l_min -12
_diffrn_reflns_number 17197
_diffrn_reflns_theta_full 27.50
_diffrn_reflns_theta_max 27.50
_diffrn_reflns_theta_min 3.39
_exptl_absorpt_coefficient_mu 1.062
_exptl_absorpt_correction_T_max 0.9791
_exptl_absorpt_correction_T_min 0.9012
_exptl_absorpt_correction_type multi-scan
_exptl_absorpt_process_details 'SADABS V2.10 (Sheldrick, G.M., 2003)'
_exptl_crystal_colour colourless
_exptl_crystal_density_diffrn 2.082
_exptl_crystal_density_method 'not measured'
_exptl_crystal_description plate
_exptl_crystal_F_000 1048
_exptl_crystal_size_max 0.10
_exptl_crystal_size_mid 0.06
_exptl_crystal_size_min 0.02
_refine_diff_density_max 0.767
_refine_diff_density_min -0.509
_refine_diff_density_rms 0.120
_refine_ls_extinction_method none
_refine_ls_goodness_of_fit_ref 1.100
_refine_ls_hydrogen_treatment constr
_refine_ls_matrix_type full
_refine_ls_number_parameters 235
_refine_ls_number_reflns 3849
_refine_ls_number_restraints 0
_refine_ls_restrained_S_all 1.100
_refine_ls_R_factor_all 0.0771
_refine_ls_R_factor_gt 0.0633
_refine_ls_shift/su_max 0.001
_refine_ls_shift/su_mean 0.000
_refine_ls_structure_factor_coef Fsqd
_refine_ls_weighting_details 'calc w=1/[\s^2^(Fo^2^)+(0.0205P)^2^+9.7378P] where P=(Fo^2^+2Fc^2^)/3'
_refine_ls_weighting_scheme calc
_refine_ls_wR_factor_gt 0.1287
_refine_ls_wR_factor_ref 0.1381
_reflns_number_gt 3270
_reflns_number_total 3849
_reflns_threshold_expression >2sigma(I)
_cod_data_source_file eCrystal-267.cif
_cod_data_source_block 2007src0194
_cod_depositor_comments
;
Citation :
Davies, David B. and Kilic, A. and Besli, S and Coles, Simon J. and 
Hursthouse, Michael B. (2007) 
University of Southampton, Crystal Structure Report Archive. 
(doi:10.5258/ecrystals/267)

More at:
http://ecrystals.chem.soton.ac.uk/267/

The following automatic conversions were performed:

'_symmetry_cell_setting' value 'Monoclinic' changed to 'monoclinic'
according to the built-in table from CIF Core dictionary named
'cif_core.dic' version 2.4.1 from 2010-06-29.

Automatic conversion script
Id: cif_fix_values 3392 2015-05-12 13:50:21Z andrius 
;
_cod_original_sg_symbol_H-M P2(1)/c
_cod_database_code 1519871

loop_
_symmetry_equiv_pos_as_xyz
'x, y, z'
'-x, y+1/2, -z+1/2'
'-x, -y, -z'
'x, -y-1/2, z-1/2'

loop_
_atom_site_label
_atom_site_type_symbol
_atom_site_fract_x
_atom_site_fract_y
_atom_site_fract_z
_atom_site_U_iso_or_equiv
_atom_site_adp_type
_atom_site_occupancy
_atom_site_symmetry_multiplicity
_atom_site_calc_flag
_atom_site_refinement_flags
_atom_site_disorder_assembly
_atom_site_disorder_group
C1 C 0.6334(9) 0.69767(18) 0.3420(5) 0.0338(11) Uani 1 1 d . . .
H1A H 0.5049 0.6762 0.3540 0.041 Uiso 1 1 calc R . .
H1B H 0.6104 0.7298 0.3835 0.041 Uiso 1 1 calc R . .
C2 C 0.8465(8) 0.67398(19) 0.4034(5) 0.0324(11) Uani 1 1 d . . .
C3 C 0.9046(8) 0.6201(2) 0.3679(5) 0.0329(11) Uani 1 1 d . . .
C4 C 0.7654(8) 0.5797(2) 0.4280(5) 0.0353(11) Uani 1 1 d . . .
C5 C 0.7482(8) 0.52837(18) 0.3583(5) 0.0351(11) Uani 1 1 d . . .
C6 C 0.5571(8) 0.52051(17) 0.2540(5) 0.0305(10) Uani 1 1 d . . .
H6A H 0.5315 0.4847 0.2410 0.037 Uiso 1 1 calc R . .
H6B H 0.4198 0.5352 0.2812 0.037 Uiso 1 1 calc R . .
N1 N 0.4078(6) 0.62744(13) 0.1455(4) 0.0250(8) Uani 1 1 d . . .
N2 N 0.5445(7) 0.58905(14) -0.0716(4) 0.0298(9) Uani 1 1 d . . .
N3 N 0.5639(7) 0.68789(14) -0.0310(4) 0.0336(9) Uani 1 1 d . . .
O1 O 0.6485(6) 0.70493(12) 0.2070(3) 0.0318(7) Uani 1 1 d . . .
O2 O 0.6039(5) 0.54249(11) 0.1363(3) 0.0299(7) Uani 1 1 d . . .
F1 F 1.0223(5) 0.70108(13) 0.3736(3) 0.0487(8) Uani 1 1 d . . .
F2 F 0.8435(5) 0.67651(12) 0.5319(3) 0.0441(8) Uani 1 1 d . . .
F3 F 0.8845(4) 0.61510(10) 0.2387(3) 0.0324(6) Uani 1 1 d . . .
F4 F 1.1193(5) 0.61146(14) 0.4112(3) 0.0498(8) Uani 1 1 d . . .
F5 F 0.5566(4) 0.59670(10) 0.4339(3) 0.0327(6) Uani 1 1 d . . .
F6 F 0.8557(5) 0.57298(12) 0.5499(3) 0.0448(8) Uani 1 1 d . . .
F7 F 0.9460(5) 0.51791(12) 0.3163(3) 0.0431(8) Uani 1 1 d . . .
F8 F 0.7176(6) 0.49523(12) 0.4518(3) 0.0458(8) Uani 1 1 d . . .
P1 P 0.4714(2) 0.68123(4) 0.10353(12) 0.0268(3) Uani 1 1 d . . .
P2 P 0.4459(2) 0.58107(4) 0.06108(12) 0.0249(3) Uani 1 1 d . . .
P3 P 0.5964(2) 0.64229(4) -0.12010(12) 0.0276(3) Uani 1 1 d . . .
Cl1 Cl 0.2066(2) 0.72453(5) 0.10818(13) 0.0411(3) Uani 1 1 d . . .
Cl2 Cl 0.1572(2) 0.54564(4) 0.03174(13) 0.0380(3) Uani 1 1 d . . .
Cl3 Cl 0.4185(2) 0.65286(5) -0.28954(12) 0.0374(3) Uani 1 1 d . . .
Cl4 Cl 0.9045(2) 0.64421(6) -0.17000(13) 0.0416(3) Uani 1 1 d . . .

loop_
_atom_site_aniso_label
_atom_site_aniso_U_11
_atom_site_aniso_U_22
_atom_site_aniso_U_33
_atom_site_aniso_U_23
_atom_site_aniso_U_13
_atom_site_aniso_U_12
C1 0.045(3) 0.030(2) 0.027(3) -0.0048(19) 0.010(2) 0.000(2)
C2 0.033(3) 0.040(3) 0.025(2) -0.007(2) 0.008(2) -0.012(2)
C3 0.021(2) 0.048(3) 0.030(3) -0.003(2) 0.006(2) 0.000(2)
C4 0.033(3) 0.043(3) 0.030(3) 0.005(2) 0.008(2) 0.008(2)
C5 0.032(3) 0.032(2) 0.043(3) 0.005(2) 0.008(2) 0.008(2)
C6 0.040(3) 0.026(2) 0.027(2) 0.0037(19) 0.008(2) 0.000(2)
N1 0.0292(19) 0.0222(18) 0.025(2) 0.0015(14) 0.0092(16) 0.0002(15)
N2 0.039(2) 0.0251(19) 0.027(2) -0.0035(16) 0.0095(18) 0.0028(17)
N3 0.048(3) 0.026(2) 0.030(2) 0.0030(16) 0.0157(19) -0.0032(18)
O1 0.0396(19) 0.0271(16) 0.0295(18) -0.0039(14) 0.0067(15) -0.0100(14)
O2 0.0335(17) 0.0262(16) 0.0318(18) 0.0024(13) 0.0119(14) 0.0057(13)
F1 0.0421(18) 0.061(2) 0.0435(19) -0.0106(16) 0.0082(15) -0.0254(16)
F2 0.0478(18) 0.0547(19) 0.0303(16) -0.0065(14) 0.0069(14) -0.0078(15)
F3 0.0291(14) 0.0402(15) 0.0296(15) 0.0003(12) 0.0110(12) 0.0002(12)
F4 0.0249(15) 0.075(2) 0.049(2) 0.0026(17) 0.0024(14) 0.0021(15)
F5 0.0261(13) 0.0357(15) 0.0385(16) 0.0038(12) 0.0137(12) 0.0059(11)
F6 0.0490(19) 0.058(2) 0.0274(16) 0.0039(14) 0.0039(14) 0.0092(15)
F7 0.0371(16) 0.0485(18) 0.0456(19) 0.0087(15) 0.0133(14) 0.0161(14)
F8 0.058(2) 0.0428(17) 0.0378(18) 0.0112(14) 0.0092(15) 0.0134(15)
P1 0.0339(6) 0.0197(5) 0.0283(6) 0.0012(4) 0.0094(5) -0.0007(5)
P2 0.0274(6) 0.0209(5) 0.0275(6) -0.0003(4) 0.0074(5) -0.0013(4)
P3 0.0284(6) 0.0298(6) 0.0259(6) 0.0018(5) 0.0089(5) -0.0009(5)
Cl1 0.0481(8) 0.0314(6) 0.0449(8) 0.0038(5) 0.0102(6) 0.0138(5)
Cl2 0.0336(6) 0.0319(6) 0.0490(8) -0.0053(5) 0.0067(5) -0.0099(5)
Cl3 0.0316(6) 0.0508(7) 0.0307(6) 0.0047(5) 0.0068(5) 0.0030(5)
Cl4 0.0265(6) 0.0620(9) 0.0378(7) 0.0060(6) 0.0096(5) -0.0013(6)

loop_
_atom_type_symbol
_atom_type_description
_atom_type_scat_dispersion_real
_atom_type_scat_dispersion_imag
_atom_type_scat_source
C C 0.0033 0.0016 'International Tables Vol C Tables 4.2.6.8 and 6.1.1.4'
H H 0.0000 0.0000 'International Tables Vol C Tables 4.2.6.8 and 6.1.1.4'
N N 0.0061 0.0033 'International Tables Vol C Tables 4.2.6.8 and 6.1.1.4'
O O 0.0106 0.0060 'International Tables Vol C Tables 4.2.6.8 and 6.1.1.4'
F F 0.0171 0.0103 'International Tables Vol C Tables 4.2.6.8 and 6.1.1.4'
P P 0.1023 0.0942 'International Tables Vol C Tables 4.2.6.8 and 6.1.1.4'
Cl Cl 0.1484 0.1585 'International Tables Vol C Tables 4.2.6.8 and 6.1.1.4'

loop_
_geom_angle_atom_site_label_1
_geom_angle_atom_site_label_2
_geom_angle_atom_site_label_3
_geom_angle
_geom_angle_site_symmetry_1
_geom_angle_site_symmetry_3
O1 C1 C2 109.5(4) . .
F2 C2 F1 107.3(4) . .
F2 C2 C1 107.4(4) . .
F1 C2 C1 108.8(4) . .
F2 C2 C3 108.3(4) . .
F1 C2 C3 104.5(4) . .
C1 C2 C3 119.9(4) . .
F4 C3 F3 107.4(4) . .
F4 C3 C2 108.5(4) . .
F3 C3 C2 109.6(4) . .
F4 C3 C4 106.4(4) . .
F3 C3 C4 109.9(4) . .
C2 C3 C4 114.7(4) . .
F6 C4 F5 106.7(4) . .
F6 C4 C3 107.4(4) . .
F5 C4 C3 109.0(4) . .
F6 C4 C5 108.8(4) . .
F5 C4 C5 108.0(4) . .
C3 C4 C5 116.5(4) . .
F7 C5 F8 106.9(4) . .
F7 C5 C6 111.6(4) . .
F8 C5 C6 106.0(4) . .
F7 C5 C4 108.8(4) . .
F8 C5 C4 104.9(4) . .
C6 C5 C4 117.8(4) . .
O2 C6 C5 111.0(4) . .
P2 N1 P1 121.8(2) . .
P3 N2 P2 121.0(2) . .
P3 N3 P1 121.2(2) . .
C1 O1 P1 120.7(3) . .
C6 O2 P2 123.1(3) . .
O1 P1 N1 110.5(2) . .
O1 P1 N3 106.8(2) . .
N1 P1 N3 118.2(2) . .
O1 P1 Cl1 103.33(14) . .
N1 P1 Cl1 108.49(15) . .
N3 P1 Cl1 108.45(18) . .
N1 P2 O2 111.6(2) . .
N1 P2 N2 118.5(2) . .
O2 P2 N2 105.41(19) . .
N1 P2 Cl2 107.19(15) . .
O2 P2 Cl2 103.42(14) . .
N2 P2 Cl2 109.67(17) . .
N2 P3 N3 119.1(2) . .
N2 P3 Cl4 109.50(16) . .
N3 P3 Cl4 108.42(18) . .
N2 P3 Cl3 108.21(17) . .
N3 P3 Cl3 109.04(18) . .
Cl4 P3 Cl3 101.04(7) . .

loop_
_geom_bond_atom_site_label_1
_geom_bond_atom_site_label_2
_geom_bond_distance
_geom_bond_site_symmetry_2
C1 O1 1.443(6) .
C1 C2 1.520(7) .
C2 F2 1.352(5) .
C2 F1 1.357(5) .
C2 C3 1.558(7) .
C3 F4 1.349(6) .
C3 F3 1.355(6) .
C3 C4 1.558(7) .
C4 F6 1.349(6) .
C4 F5 1.352(5) .
C4 C5 1.572(7) .
C5 F7 1.349(5) .
C5 F8 1.358(6) .
C5 C6 1.519(7) .
C6 O2 1.428(5) .
N1 P2 1.571(4) .
N1 P1 1.584(4) .
N2 P3 1.575(4) .
N2 P2 1.588(4) .
N3 P3 1.576(4) .
N3 P1 1.584(4) .
O1 P1 1.578(4) .
O2 P2 1.572(3) .
P1 Cl1 1.9911(17) .
P2 Cl2 1.9876(17) .
P3 Cl4 1.9899(17) .
P3 Cl3 1.9979(18) .
